data_1521458
loop_
_publ_author_name
'Kuemmerle, E.A.'
'Heger, G.'

_publ_section_title
;
 The structures of C-(Ce2 O3+d), Ce7 O12 and Ce11 O20
;
_journal_name_full 'Journal of Solid State Chemistry'
_journal_page_first 485
_journal_page_last 500
_journal_volume 147
_journal_year 1999
_chemical_formula_sum 'Ce7 O12'
_space_group_IT_number 148
_symmetry_space_group_name_Hall '-P 3*'
_symmetry_space_group_name_H-M 'R -3 :R'
_cell_angle_alpha 99.42
_cell_angle_beta 99.42
_cell_angle_gamma 99.42
_cell_formula_units_Z 1
_cell_length_a 6.778
_cell_length_b 6.778
_cell_length_c 6.778
_cell_volume 297.189
_citation_journal_id_ASTM JSSCBI
_cod_data_source_file Kuemmerle_JSSCBI_1999_346.cif
_cod_data_source_block Ce7O12
_cod_original_cell_volume 297.1887
_cod_original_sg_symbol_Hall '-R 3 (-y+z,x+z,-x+y+z)'
_cod_database_code 1521458

loop_
_symmetry_equiv_pos_as_xyz
x,y,z
z,x,y
y,z,x
-x,-y,-z
-z,-x,-y
-y,-z,-x

loop_
_atom_site_label
_atom_site_type_symbol
_atom_site_fract_x
_atom_site_fract_y
_atom_site_fract_z
_atom_site_occupancy
_atom_site_U_iso_or_equiv
O1 O-2 0.4327 0.5841 0.1773 1 0.0
Ce2 Ce+3 0.1388 0.6035 0.3012 1 0.0
O2 O-2 0.9374 0.3163 0.0696 1 0.0
Ce1 Ce+3 0 0 0 1 0.0
